data_4125182
loop_
_publ_author_name
'Zhou, Hongyao'
'Yamada, Teppei'
'Kimizuka, Nobuo'

_publ_section_title
;
 Supramolecular Thermo-Electrochemical Cells: Enhanced Thermoelectric
 Performance by Host-Guest Complexation and Salt-Induced Crystallization.
;
_journal_issue 33
_journal_name_full 'Journal of the American Chemical Society'
_journal_page_first 10502
_journal_page_last 10507
_journal_paper_doi 10.1021/jacs.6b04923
_journal_volume 138
_journal_year 2016
_chemical_formula_sum 'C72 H112 I5 K2 O91'
_chemical_formula_weight 3146.31
_space_group_crystal_system tetragonal
_space_group_IT_number 94
_space_group_name_Hall 'P 4n 2n'
_space_group_name_H-M_alt 'P 42 21 2'
_symmetry_space_group_name_Hall 'P 4n 2n'
_symmetry_space_group_name_H-M 'P 42 21 2'
_atom_sites_solution_hydrogens geom
_audit_creation_method SHELXL-2014/7
_cell_angle_alpha 90
_cell_angle_beta 90
_cell_angle_gamma 90
_cell_formula_units_Z 4
_cell_length_a 19.826(4)
_cell_length_b 19.826(4)
_cell_length_c 30.613(6)
_cell_measurement_reflns_used 9190
_cell_measurement_temperature 130(2)
_cell_measurement_theta_max 27.4816
_cell_measurement_theta_min 3.0325
_cell_volume 12033(4)
_computing_cell_refinement 'Crystal Clear 1.4.0 SP1'
_computing_data_collection 'Rigaku Saturn 70/31K'
_computing_data_reduction 'Crystal Clear 1.4.0 SP1'
_computing_molecular_graphics 'Crystal Maker'
_computing_publication_material 'Yadokari-XG 2014 (Wakita, Nemoto et al., 2014)'
_computing_structure_refinement 'SHELXL-2014/7 (Sheldrick, 2014)'
_computing_structure_solution 'SIR 2014'
_diffrn_ambient_temperature 130(2)
_diffrn_detector_area_resol_mean 28.5714
_diffrn_measured_fraction_theta_full 0.993
_diffrn_measured_fraction_theta_max 0.995
_diffrn_measurement_device_type 'Rigaku Saturn 724 plus'
_diffrn_measurement_method '\w and \f scans'
_diffrn_radiation_type MoK\a
_diffrn_radiation_wavelength 0.71075
_diffrn_reflns_av_R_equivalents 0.0723
_diffrn_reflns_av_unetI/netI 0.0791
_diffrn_reflns_Laue_measured_fraction_full 0.993
_diffrn_reflns_Laue_measured_fraction_max 0.995
_diffrn_reflns_limit_h_max 25
_diffrn_reflns_limit_h_min -25
_diffrn_reflns_limit_k_max 23
_diffrn_reflns_limit_k_min -25
_diffrn_reflns_limit_l_max 39
_diffrn_reflns_limit_l_min -39
_diffrn_reflns_number 92750
_diffrn_reflns_point_group_measured_fraction_full 0.993
_diffrn_reflns_point_group_measured_fraction_max 0.995
_diffrn_reflns_theta_full 25.242
_diffrn_reflns_theta_max 27.475
_diffrn_reflns_theta_min 3.033
_diffrn_source 'fine-focus sealed tuberotating anode'
_exptl_absorpt_coefficient_mu 1.483
_exptl_absorpt_correction_T_max 1.0000
_exptl_absorpt_correction_T_min 0.7355
_exptl_absorpt_correction_type multi-scan
_exptl_crystal_colour Purple
_exptl_crystal_density_diffrn 1.737
_exptl_crystal_description Needle
_exptl_crystal_F_000 6300
_exptl_crystal_size_max 0.400
_exptl_crystal_size_mid 0.050
_exptl_crystal_size_min 0.050
_refine_diff_density_max 1.985
_refine_diff_density_min -1.854
_refine_diff_density_rms 0.312
_refine_ls_abs_structure_details
;
 Flack x determined using 2236 quotients [(I+)-(I-)]/[(I+)+(I-)]
 (Parsons, Flack and Wagner, Acta Cryst. B69 (2013) 249-259).
;
_refine_ls_abs_structure_Flack 0.027(13)
_refine_ls_extinction_method none
_refine_ls_goodness_of_fit_ref 1.085
_refine_ls_hydrogen_treatment refall
_refine_ls_matrix_type full
_refine_ls_number_parameters 701
_refine_ls_number_reflns 13732
_refine_ls_number_restraints 0
_refine_ls_restrained_S_all 1.085
_refine_ls_R_factor_all 0.1276
_refine_ls_R_factor_gt 0.0981
_refine_ls_shift/su_max 0.001
_refine_ls_shift/su_mean 0.000
_refine_ls_structure_factor_coef Fsqd
_refine_ls_weighting_details 'w=1/[\s^2^(Fo^2^)+(0.2000P)^2^] where P=(Fo^2^+2Fc^2^)/3'
_refine_ls_weighting_scheme calc
_refine_ls_wR_factor_gt 0.2816
_refine_ls_wR_factor_ref 0.3318
_reflns_Friedel_coverage 0.793
_reflns_Friedel_fraction_full 0.994
_reflns_Friedel_fraction_max 0.995
_reflns_number_gt 9190
_reflns_number_total 13732
_reflns_threshold_expression 'I > 2\s(I)'
_cod_data_source_file ja6b04923_si_002.cif
_cod_data_source_block K-aCD-I5
_cod_depositor_comments
;
The following automatic conversions were performed:

'_exptl_absorpt_correction_type' value 'Multi-scan' changed to
'multi-scan' according to
/usr/data/users/saulius/crontab/automatic-downloads/rss-feeds/ACS/lib/dictionaries/cif_core.dic
dictionary named 'cif_core.dic' version 2.4.2 from 2011-04-26.

Automatic conversion script
Id: cif_fix_values 4268 2015-11-12 08:31:59Z antanas 

 Adding full bibliography for 4125182.cif.
;
_cod_original_cell_volume 12034(5)
_cod_database_code 4125182
_shelx_shelxl_version_number 2014/7
_shelx_space_group_comment
;
The symmetry employed for this shelxl refinement is uniquely defined
by the following loop, which should always be used as a source of
symmetry information in preference to the above space-group names.
They are only intended as comments.
;
_shelx_estimated_absorpt_t_min 0.756
_shelx_estimated_absorpt_t_max 0.756

loop_
_space_group_symop_operation_xyz
'x, y, z'
'-x, -y, z'
'x+1/2, -y+1/2, -z+1/2'
'-x+1/2, y+1/2, -z+1/2'
'-y, -x, -z'
'y, x, -z'
'y+1/2, -x+1/2, z+1/2'
'-y+1/2, x+1/2, z+1/2'

loop_
_atom_site_label
_atom_site_type_symbol
_atom_site_fract_x
_atom_site_fract_y
_atom_site_fract_z
_atom_site_U_iso_or_equiv
_atom_site_adp_type
_atom_site_occupancy
_atom_site_site_symmetry_order
_atom_site_calc_flag
_atom_site_refinement_flags_posn
_atom_site_refinement_flags_adp
_atom_site_refinement_flags_occupancy
I1 I 1.0000 0.5000 0.51934(4) 0.0435(3) Uani 1 2 d S T P
I2 I 1.0000 0.5000 0.61400(4) 0.0565(4) Uani 1 2 d S T P
I3 I 1.0000 0.5000 0.41562(5) 0.0561(4) Uani 1 2 d S T P
I4 I 1.0000 0.5000 0.81569(5) 0.0677(5) Uani 1 2 d S T P
O1 O 1.1409(3) 0.2489(4) 0.6709(2) 0.0295(15) Uani 1 1 d . . .
H9 H 1.1559 0.2835 0.6833 0.044 Uiso 1 1 calc R U .
O21 O 0.7438(4) 0.3546(3) 0.6704(2) 0.0293(15) Uani 1 1 d . . .
H43 H 0.7583 0.3937 0.6754 0.044 Uiso 1 1 calc R U .
O22 O 0.8566(4) 0.2598(4) 0.6721(3) 0.0348(17) Uani 1 1 d . . .
H44 H 0.8194 0.2536 0.6846 0.052 Uiso 1 1 calc R U .
O15 O 0.8090(3) 0.2894(3) 0.75739(18) 0.0235(13) Uani 1 1 d . . .
H38 H 0.7823 0.2583 0.7644 0.035 Uiso 1 1 calc R U .
O57 O 1.5000 0.5000 0.7329(3) 0.0205(15) Uiso 1 2 d S . P
O2 O 1.0005(4) 0.1969(4) 0.6712(2) 0.0387(16) Uani 1 1 d . . .
H10 H 1.0259 0.1985 0.6932 0.058 Uiso 1 1 calc R U .
O29 O 1.2090(3) 0.3123(3) 0.75537(19) 0.0236(13) Uani 1 1 d . . .
H51 H 1.2504 0.3030 0.7559 0.035 Uiso 1 1 calc R U .
O41 O 1.1830(3) 0.3979(3) 0.8226(2) 0.0265(14) Uani 1 1 d . . .
O14 O 0.8073(3) 0.3901(3) 0.8243(2) 0.0268(13) Uani 1 1 d . . .
O39 O 1.1584(3) 0.3496(3) 0.6072(2) 0.0277(13) Uani 1 1 d . . .
O19 O 0.9942(3) 0.2873(3) 0.8238(2) 0.0234(12) Uani 1 1 d . . .
O16 O 0.9352(3) 0.2160(4) 0.7592(2) 0.0297(15) Uani 1 1 d . . .
H39 H 0.9766 0.2212 0.7641 0.044 Uiso 1 1 calc R U .
O40 O 0.7232(4) 0.5047(4) 0.6707(2) 0.0326(15) Uani 1 1 d . . .
H53 H 0.7263 0.5234 0.6952 0.049 Uiso 1 1 calc R U .
O25 O 0.9197(4) 0.7558(4) 0.7549(2) 0.0362(17) Uani 1 1 d . . .
H52 H 0.9430 0.7868 0.7660 0.054 Uiso 1 1 calc R U .
O17 O 0.9116(3) 0.2583(3) 0.8739(2) 0.0284(14) Uani 1 1 d . . .
O32 O 0.7369(4) 0.5545(3) 0.7537(2) 0.0298(15) Uani 1 1 d . . .
H45 H 0.7592 0.5905 0.7527 0.045 Uiso 1 1 calc R U .
O0 O 0.9542(3) 0.2858(3) 0.6083(2) 0.0303(14) Uani 1 1 d . . .
O5 O 1.0289(3) 0.2416(3) 0.5568(2) 0.0300(14) Uani 1 1 d . . .
O24 O 0.7971(3) 0.4388(3) 0.6065(2) 0.0282(14) Uani 1 1 d . . .
O48 O 0.7379(4) 0.4515(3) 0.8712(2) 0.0310(15) Uani 1 1 d . . .
O35 O 1.2319(3) 0.3960(3) 0.5562(2) 0.0283(14) Uani 1 1 d . . .
O20 O 1.0811(4) 0.2404(4) 0.9269(3) 0.0411(18) Uani 1 1 d . . .
H40 H 1.0467 0.2184 0.9342 0.062 Uiso 1 1 calc R U .
O18 O 0.8066(3) 0.2917(3) 0.9308(2) 0.0331(15) Uani 1 1 d . . .
H41 H 0.8259 0.2542 0.9330 0.050 Uiso 1 1 calc R U .
O42 O 1.1635(3) 0.3095(3) 0.8712(2) 0.0251(13) Uani 1 1 d . . .
O31 O 0.7997(3) 0.3502(3) 0.5569(2) 0.0294(14) Uani 1 1 d . . .
C30 C 1.1242(5) 0.2873(5) 0.5977(3) 0.0229(18) Uani 1 1 d . . .
H6 H 1.1575 0.2518 0.5891 0.027 Uiso 1 1 calc R U .
O6 O 0.6864(4) 0.6209(4) 0.4660(2) 0.0385(16) Uiso 1 1 d . . .
C82 C 1.1039(5) 0.3094(5) 0.5168(3) 0.033(2) Uani 1 1 d . . .
H4 H 1.0677 0.3156 0.4949 0.040 Uiso 1 1 calc R U .
H5 H 1.1316 0.3509 0.5173 0.040 Uiso 1 1 calc R U .
C33 C 1.0617(5) 0.3047(5) 0.9120(3) 0.030(2) Uani 1 1 d . . .
H32 H 1.0772 0.3394 0.9330 0.036 Uiso 1 1 calc R U .
H33 H 1.0119 0.3071 0.9104 0.036 Uiso 1 1 calc R U .
C34 C 0.8270(4) 0.3220(4) 0.8331(3) 0.0244(17) Uani 1 1 d . . .
H27 H 0.7871 0.2937 0.8411 0.029 Uiso 1 1 calc R U .
C35 C 0.8528(5) 0.3403(5) 0.9144(3) 0.0262(18) Uani 1 1 d . . .
H34 H 0.8910 0.3445 0.9350 0.031 Uiso 1 1 calc R U .
H35 H 0.8300 0.3847 0.9128 0.031 Uiso 1 1 calc R U .
C36 C 0.7683(5) 0.3761(5) 0.5950(3) 0.0256(19) Uani 1 1 d . . .
H16 H 0.7192 0.3826 0.5891 0.031 Uiso 1 1 calc R U .
C37 C 0.7948(4) 0.5041(5) 0.5171(3) 0.0285(18) Uani 1 1 d . . .
H18 H 0.8234 0.5299 0.4965 0.034 Uiso 1 1 calc R U .
H19 H 0.8137 0.4580 0.5196 0.034 Uiso 1 1 calc R U .
O4 O 1.1448(4) 0.2539(4) 0.5046(3) 0.0436(19) Uani 1 1 d . . .
H11 H 1.1656 0.2632 0.4815 0.065 Uiso 1 1 calc R U .
O23 O 0.8737(5) 0.2531(4) 0.5055(3) 0.053(2) Uani 1 1 d . . .
H22 H 0.9069 0.2278 0.5008 0.080 Uiso 1 1 calc R U .
C40 C 0.7618(4) 0.5004(5) 0.5976(3) 0.0236(16) Uani 1 1 d . . .
H17 H 0.7142 0.4903 0.5891 0.028 Uiso 1 1 calc R U .
C41 C 0.9469(5) 0.2378(5) 0.8353(3) 0.0258(18) Uani 1 1 d . . .
H28 H 0.9701 0.1938 0.8405 0.031 Uiso 1 1 calc R U .
C88 C 1.2344(5) 0.4476(4) 0.8293(3) 0.0242(18) Uani 1 1 d . . .
C43 C 0.8974(5) 0.3192(5) 0.5180(4) 0.036(2) Uani 1 1 d . . .
H58 H 0.8828 0.3524 0.4958 0.043 Uiso 1 1 calc R U .
H59 H 0.9474 0.3191 0.5185 0.043 Uiso 1 1 calc R U .
C44 C 0.7170(5) 0.4503(5) 0.7924(3) 0.0273(19) Uani 1 1 d . . .
H48 H 0.6694 0.4656 0.7965 0.033 Uiso 1 1 calc R U .
C45 C 0.8982(5) 0.2316(4) 0.7972(3) 0.0264(18) Uani 1 1 d . . .
H29 H 0.8655 0.1944 0.8033 0.032 Uiso 1 1 calc R U .
C46 C 0.8830(5) 0.2898(5) 0.5990(3) 0.028(2) Uani 1 1 d . . .
H12 H 0.8656 0.2444 0.5903 0.033 Uiso 1 1 calc R U .
C47 C 0.8500(5) 0.3123(5) 0.6408(3) 0.0268(18) Uani 1 1 d . . .
H13 H 0.8733 0.3536 0.6518 0.032 Uiso 1 1 calc R U .
C48 C 1.1968(5) 0.3297(4) 0.8328(3) 0.0241(18) Uani 1 1 d . . .
H23 H 1.2465 0.3249 0.8376 0.029 Uiso 1 1 calc R U .
C49 C 1.1770(5) 0.2864(5) 0.7942(3) 0.0270(19) Uani 1 1 d . . .
H24 H 1.1909 0.2385 0.7992 0.032 Uiso 1 1 calc R U .
C50 C 0.9918(5) 0.2291(5) 0.5952(3) 0.032(2) Uani 1 1 d . . .
H1 H 0.9603 0.1906 0.5899 0.038 Uiso 1 1 calc R U .
C51 C 1.0385(5) 0.2110(5) 0.6330(3) 0.031(2) Uani 1 1 d . . .
H2 H 1.0640 0.1693 0.6248 0.037 Uiso 1 1 calc R U .
C52 C 1.0909(4) 0.3192(5) 0.8678(3) 0.0248(18) Uani 1 1 d . . .
H25 H 1.0816 0.3674 0.8601 0.030 Uiso 1 1 calc R U .
C53 C 0.7405(5) 0.4109(5) 0.8323(3) 0.0258(18) Uani 1 1 d . . .
H49 H 0.7112 0.3703 0.8362 0.031 Uiso 1 1 calc R U .
C54 C 0.8796(5) 0.3225(5) 0.8698(3) 0.0254(19) Uani 1 1 d . . .
H30 H 0.9151 0.3563 0.8620 0.030 Uiso 1 1 calc R U .
C55 C 0.8716(5) 0.3406(5) 0.5620(3) 0.030(2) Uani 1 1 d . . .
H14 H 0.8928 0.3846 0.5702 0.036 Uiso 1 1 calc R U .
C56 C 1.2266(5) 0.3553(5) 0.5939(3) 0.0263(19) Uani 1 1 d . . .
H7 H 1.2458 0.3096 0.5880 0.032 Uiso 1 1 calc R U .
O13 O 1.4007(5) 0.5310(5) 0.5330(3) 0.061(2) Uiso 1 1 d . . .
C58 C 1.2635(5) 0.3883(5) 0.6316(3) 0.0277(19) Uani 1 1 d . . .
H54 H 1.3124 0.3916 0.6238 0.033 Uiso 1 1 calc R U .
C59 C 1.0893(5) 0.2677(5) 0.6403(3) 0.030(2) Uani 1 1 d . . .
H8 H 1.0649 0.3080 0.6520 0.036 Uiso 1 1 calc R U .
C60 C 0.7629(5) 0.5408(5) 0.6398(3) 0.030(2) Uani 1 1 d . . .
H55 H 0.8103 0.5436 0.6507 0.035 Uiso 1 1 calc R U .
O28 O 1.1018(7) 0.9118(7) 0.7292(5) 0.095(4) Uiso 1 1 d . . .
C62 C 0.7965(5) 0.5378(4) 0.5614(3) 0.0267(18) Uani 1 1 d . . .
H56 H 0.8449 0.5434 0.5698 0.032 Uiso 1 1 calc R U .
C83 C 1.0647(4) 0.2742(5) 0.8315(3) 0.0256(18) Uani 1 1 d . . .
H26 H 1.0717 0.2257 0.8392 0.031 Uiso 1 1 calc R U .
C65 C 1.0729(4) 0.2986(5) 0.5610(3) 0.0257(18) Uani 1 1 d . . .
H3 H 1.0451 0.3391 0.5684 0.031 Uiso 1 1 calc R U .
C66 C 0.7635(5) 0.5118(5) 0.7873(3) 0.0263(18) Uani 1 1 d . . .
H47 H 0.8100 0.4967 0.7793 0.032 Uiso 1 1 calc R U .
O7 O 0.5659(5) 0.5835(5) 0.5842(3) 0.059(2) Uiso 1 1 d . . .
O10 O 1.4286(6) 0.6113(6) 0.6063(4) 0.078(3) Uiso 1 1 d . . .
O38 O 1.3926(7) 0.5981(7) 0.7015(4) 0.090(4) Uiso 1 1 d . . .
C70 C 0.8597(5) 0.2968(5) 0.7909(3) 0.0262(19) Uani 1 1 d . . .
H31 H 0.8925 0.3319 0.7809 0.031 Uiso 1 1 calc R U .
C90 C 0.7836(5) 0.5074(5) 0.8687(3) 0.0289(19) Uani 1 1 d . . .
H50 H 0.8307 0.4900 0.8651 0.035 Uiso 1 1 calc R U .
C73 C 0.7765(5) 0.3280(5) 0.6333(3) 0.0266(19) Uani 1 1 d . . .
H15 H 0.7533 0.2849 0.6255 0.032 Uiso 1 1 calc R U .
K0 K 1.4291(17) 0.4737(16) 0.6674(8) 0.66(2) Uiso 1 1 d . . .
O26 O 1.2422(3) 0.8485(3) 0.8301(2) 0.0293(15) Uani 1 1 d . . .
H57 H 1.2763 0.8236 0.8320 0.044 Uiso 1 1 calc R U .
O8 O 0.7267(3) 0.5000(4) 0.4997(2) 0.0318(14) Uani 1 1 d . . .
O27 O 1.2783(4) 0.5909(4) 0.7548(2) 0.0356(16) Uiso 1 1 d . . .
I5 I 1.0180(5) 0.4739(4) 0.22275(15) 0.224(3) Uani 0.5 1 d . . P
C89 C 1.0998(4) 0.2908(5) 0.7883(3) 0.0241(18) Uani 1 1 d . . .
O43 O 0.7139(7) 0.5736(6) 0.9172(4) 0.079(3) Uani 1 1 d . . .
H42 H 0.6865 0.5554 0.8999 0.118 Uiso 1 1 calc R U .
C85 C 0.7783(7) 0.5445(6) 0.9116(3) 0.048(3) Uani 1 1 d . . .
H36 H 0.7872 0.5128 0.9359 0.058 Uiso 1 1 calc R U .
H37 H 0.8130 0.5804 0.9127 0.058 Uiso 1 1 calc R U .
O44 O 0.3602(7) 0.4547(7) 0.0004(5) 0.098(4) Uiso 1 1 d . . .
O45 O 0.2426(11) 0.2024(11) 0.0280(6) 0.157(7) Uiso 1 1 d . . .
O47 O 0.6143(10) 0.3857(10) 0.0000 0.149(10) Uiso 1 2 d S . P
O50 O 0.5709(14) 0.4824(13) 0.0685(8) 0.191(10) Uiso 1 1 d . . .
O51 O 1.4685(13) 0.5651(13) 0.8058(7) 0.182(9) Uiso 1 1 d . . .
O52 O 0.5000 0.5000 0.1163(16) 0.26(2) Uiso 1 2 d S . P
O53 O 0.5644(14) 0.3412(14) 0.0495(9) 0.207(11) Uiso 1 1 d . . .
O54 O 0.4369(14) 0.4033(13) 0.1341(8) 0.198(11) Uiso 1 1 d . . .
O55 O 1.4137(12) 0.6060(13) 0.7422(7) 0.168(8) Uiso 1 1 d . . .
O58 O 0.2885(16) 0.2350(15) 0.0539(9) 0.224(12) Uiso 1 1 d . . .

loop_
_atom_site_aniso_label
_atom_site_aniso_U_11
_atom_site_aniso_U_22
_atom_site_aniso_U_33
_atom_site_aniso_U_23
_atom_site_aniso_U_13
_atom_site_aniso_U_12
I1 0.0354(5) 0.0406(6) 0.0544(7) 0.000 0.000 -0.0001(4)
I2 0.0569(7) 0.0685(8) 0.0442(7) 0.000 0.000 -0.0008(6)
I3 0.0415(6) 0.0654(8) 0.0615(9) 0.000 0.000 -0.0060(5)
I4 0.0901(10) 0.0670(8) 0.0459(8) 0.000 0.000 0.0273(7)
O1 0.030(3) 0.039(4) 0.019(3) 0.008(3) -0.005(3) -0.001(3)
O21 0.038(4) 0.030(3) 0.020(3) -0.006(3) 0.012(3) 0.005(3)
O22 0.041(4) 0.031(4) 0.033(4) 0.009(3) 0.012(3) 0.011(3)
O15 0.028(3) 0.030(3) 0.012(3) 0.001(2) -0.009(2) -0.008(3)
O2 0.036(4) 0.048(4) 0.033(4) 0.014(3) 0.001(4) -0.009(4)
O29 0.025(3) 0.028(3) 0.018(3) 0.003(2) 0.004(2) 0.005(3)
O41 0.029(3) 0.017(3) 0.033(3) 0.000(3) -0.002(3) -0.002(2)
O14 0.024(3) 0.018(3) 0.038(4) 0.003(3) 0.001(3) 0.001(2)
O39 0.023(3) 0.027(3) 0.033(3) 0.005(3) 0.002(3) 0.002(2)
O19 0.014(3) 0.022(3) 0.034(3) 0.002(2) -0.002(3) -0.004(2)
O16 0.029(3) 0.034(3) 0.026(3) -0.009(3) 0.001(3) -0.001(3)
O40 0.038(4) 0.035(3) 0.024(3) -0.002(3) -0.001(3) -0.005(3)
O25 0.037(4) 0.044(4) 0.028(3) 0.009(3) -0.006(3) -0.011(3)
O17 0.030(3) 0.030(3) 0.025(3) 0.000(3) -0.002(3) 0.005(3)
O32 0.037(4) 0.023(3) 0.030(3) 0.008(3) -0.001(3) 0.001(3)
O0 0.027(3) 0.025(3) 0.039(4) 0.001(3) 0.000(3) 0.006(3)
O5 0.034(3) 0.031(3) 0.025(3) -0.004(3) 0.003(3) 0.000(3)
O24 0.025(3) 0.021(3) 0.039(4) 0.001(3) -0.001(3) -0.003(2)
O48 0.037(4) 0.027(3) 0.029(3) 0.003(3) 0.006(3) -0.002(3)
O35 0.031(3) 0.025(3) 0.029(3) 0.002(3) 0.004(3) -0.001(3)
O20 0.046(4) 0.031(4) 0.046(4) 0.005(3) 0.008(4) -0.002(3)
O18 0.029(3) 0.032(4) 0.039(4) -0.003(3) 0.010(3) -0.007(3)
O42 0.018(3) 0.031(3) 0.026(3) 0.003(3) 0.002(2) -0.004(2)
O31 0.027(3) 0.031(3) 0.030(3) -0.006(3) -0.002(3) 0.008(3)
C30 0.027(4) 0.027(4) 0.015(4) 0.004(3) -0.006(3) 0.008(3)
C82 0.030(5) 0.030(5) 0.040(5) 0.000(4) 0.000(4) 0.001(4)
C33 0.032(5) 0.025(4) 0.034(5) 0.003(4) 0.007(4) -0.005(4)
C34 0.023(4) 0.020(4) 0.031(4) 0.003(4) 0.000(4) -0.003(3)
C35 0.028(4) 0.030(5) 0.021(4) -0.002(4) 0.006(4) -0.004(4)
C36 0.033(5) 0.027(4) 0.017(4) -0.006(3) -0.002(4) 0.001(4)
C37 0.027(4) 0.030(4) 0.029(4) -0.006(4) 0.006(3) -0.005(4)
O4 0.047(4) 0.043(4) 0.041(4) 0.000(4) 0.017(4) 0.000(4)
O23 0.067(6) 0.044(5) 0.049(5) -0.008(4) 0.021(5) -0.001(4)
C40 0.026(4) 0.021(4) 0.024(4) 0.004(4) 0.001(3) 0.000(4)
C41 0.027(4) 0.026(4) 0.024(4) -0.001(4) -0.001(4) -0.006(4)
C88 0.027(4) 0.020(4) 0.025(4) 0.003(3) -0.004(4) 0.003(3)
C43 0.032(5) 0.035(5) 0.042(6) 0.005(5) 0.000(4) 0.007(4)
C44 0.026(4) 0.023(4) 0.033(5) -0.001(4) -0.002(4) -0.001(3)
C45 0.026(4) 0.021(4) 0.032(5) 0.002(4) -0.008(4) -0.004(3)
C46 0.023(4) 0.026(4) 0.035(5) -0.002(4) -0.001(4) 0.002(3)
C47 0.026(4) 0.023(4) 0.032(5) 0.005(4) 0.004(4) 0.001(3)
C48 0.032(4) 0.026(4) 0.015(4) 0.002(3) 0.000(3) 0.002(3)
C49 0.030(5) 0.021(4) 0.030(5) -0.002(4) 0.004(4) -0.001(3)
C50 0.032(5) 0.024(4) 0.040(5) 0.001(4) 0.015(4) -0.003(4)
C51 0.035(5) 0.027(5) 0.031(5) 0.002(4) 0.003(4) 0.002(4)
C52 0.019(4) 0.032(5) 0.024(4) 0.001(4) 0.000(3) 0.004(3)
C53 0.025(4) 0.029(4) 0.023(4) 0.005(4) 0.003(4) 0.003(4)
C54 0.030(5) 0.026(4) 0.020(4) -0.001(3) 0.006(4) -0.002(4)
C55 0.025(4) 0.033(5) 0.032(5) 0.004(4) 0.001(4) 0.006(4)
C56 0.022(4) 0.025(4) 0.032(5) 0.000(4) 0.002(4) -0.003(3)
C58 0.021(4) 0.033(5) 0.029(5) -0.001(4) 0.006(4) 0.004(4)
C59 0.020(4) 0.027(5) 0.044(5) 0.004(4) -0.005(4) 0.004(4)
C60 0.026(4) 0.027(4) 0.036(5) -0.007(4) -0.006(4) -0.001(4)
C62 0.025(4) 0.022(4) 0.033(5) 0.003(4) -0.003(4) 0.001(3)
C83 0.016(4) 0.032(5) 0.029(5) 0.002(4) -0.001(3) 0.002(3)
C65 0.023(4) 0.032(5) 0.022(4) 0.000(4) -0.004(3) 0.006(4)
C66 0.028(4) 0.028(5) 0.023(4) -0.003(3) 0.003(3) 0.005(4)
C70 0.024(4) 0.028(4) 0.026(4) -0.005(4) -0.003(4) 0.000(3)
C90 0.036(5) 0.028(5) 0.022(4) -0.009(4) 0.000(4) -0.008(4)
C73 0.026(4) 0.028(4) 0.026(4) -0.001(4) 0.003(4) 0.005(4)
O26 0.027(3) 0.028(3) 0.033(4) -0.005(3) 0.000(3) -0.004(3)
O8 0.028(3) 0.035(3) 0.032(3) 0.002(3) -0.004(3) -0.003(3)
I5 0.305(11) 0.265(11) 0.100(3) -0.025(3) 0.006(4) 0.052(7)
C89 0.020(4) 0.030(4) 0.022(4) -0.005(4) -0.003(3) -0.002(3)
O43 0.100(9) 0.065(7) 0.071(7) -0.021(5) 0.033(6) 0.007(7)
C85 0.086(10) 0.032(5) 0.026(5) -0.006(4) 0.009(6) 0.002(6)

loop_
_atom_type_symbol
_atom_type_description
_atom_type_scat_dispersion_real
_atom_type_scat_dispersion_imag
_atom_type_scat_source
C C 0.0033 0.0016 'International Tables Vol C Tables 4.2.6.8 and 6.1.1.4'
H H 0.0000 0.0000 'International Tables Vol C Tables 4.2.6.8 and 6.1.1.4'
O O 0.0106 0.0060 'International Tables Vol C Tables 4.2.6.8 and 6.1.1.4'
K K 0.2009 0.2494 'International Tables Vol C Tables 4.2.6.8 and 6.1.1.4'
I I -0.4742 1.8119 'International Tables Vol C Tables 4.2.6.8 and 6.1.1.4'

loop_
_geom_angle_atom_site_label_1
_geom_angle_atom_site_label_2
_geom_angle_atom_site_label_3
_geom_angle
_geom_angle_site_symmetry_1
_geom_angle_site_symmetry_3
I5 I4 I5 24.9(3) 7_565 8_645
I5 I4 I3 167.54(14) 7_565 7_565
I5 I4 I3 167.54(14) 8_645 7_565
K0 O57 K0 73.5(14) . 2_865
C48 O41 C88 119.3(7) . .
C53 O14 C34 120.0(7) . .
C56 O39 C30 117.4(7) . .
C41 O19 C83 118.8(7) . .
C60 O40 K0 117.0(8) . 2_765
C54 O17 C41 113.4(7) . .
C50 O0 C46 120.4(8) . .
C50 O5 C65 112.5(7) . .
C36 O24 C40 120.4(7) . .
C90 O48 C53 111.4(7) . .
C56 O35 C62 113.7(7) . 2_765
C48 O42 C52 111.6(7) . .
C36 O31 C55 113.0(7) . .
O39 C30 C59 105.1(7) . .
O39 C30 C65 109.6(7) . .
C59 C30 C65 111.3(8) . .
O4 C82 C65 111.2(8) . .
O20 C33 C52 111.2(8) . .
O14 C34 C70 105.4(7) . .
O14 C34 C54 108.5(7) . .
C70 C34 C54 109.4(7) . .
O18 C35 C54 112.9(8) . .
O24 C36 O31 110.2(8) . .
O24 C36 C73 108.5(7) . .
O31 C36 C73 111.2(7) . .
O8 C37 C62 111.9(7) . .
O24 C40 C62 109.7(7) . .
O24 C40 C60 106.3(7) . .
C62 C40 C60 111.2(8) . .
O19 C41 O17 109.7(7) . .
O19 C41 C45 106.7(7) . .
O17 C41 C45 110.2(8) . .
O41 C88 C66 105.3(7) . 2_765
O41 C88 C90 110.2(7) . 2_765
C66 C88 C90 111.2(7) 2_765 2_765
O23 C43 C55 112.4(9) . .
O27 C44 C53 109.6(7) 2_765 .
O27 C44 C66 109.7(8) 2_765 .
C53 C44 C66 107.7(7) . .
O16 C45 C70 110.2(7) . .
O16 C45 C41 108.6(7) . .
C70 C45 C41 110.4(7) . .
O0 C46 C47 106.0(8) . .
O0 C46 C55 109.0(8) . .
C47 C46 C55 111.6(8) . .
O22 C47 C46 108.4(8) . .
O22 C47 C73 110.1(7) . .
C46 C47 C73 110.8(8) . .
O42 C48 O41 111.5(7) . .
O42 C48 C49 111.6(7) . .
O41 C48 C49 108.7(7) . .
O29 C49 C48 109.1(7) . .
O29 C49 C89 108.7(7) . .
C48 C49 C89 108.3(7) . .
O0 C50 O5 111.8(7) . .
O0 C50 C51 107.2(8) . .
O5 C50 C51 110.9(8) . .
O2 C51 C50 110.4(8) . .
O2 C51 C59 111.9(8) . .
C50 C51 C59 109.8(8) . .
O42 C52 C33 107.1(7) . .
O42 C52 C83 108.1(7) . .
C33 C52 C83 114.6(8) . .
O14 C53 O48 109.9(7) . .
O14 C53 C44 107.3(7) . .
O48 C53 C44 111.5(7) . .
O17 C54 C35 106.6(7) . .
O17 C54 C34 111.2(7) . .
C35 C54 C34 115.1(8) . .
O31 C55 C43 106.0(8) . .
O31 C55 C46 108.2(8) . .
C43 C55 C46 115.3(8) . .
O35 C56 O39 110.7(7) . .
O35 C56 C58 109.9(7) . .
O39 C56 C58 106.0(7) . .
O26 C58 C56 110.6(8) 4_746 .
O26 C58 C60 110.6(7) 4_746 2_765
C56 C58 C60 110.9(8) . 2_765
O1 C59 C30 107.5(7) . .
O1 C59 C51 112.0(8) . .
C30 C59 C51 111.1(8) . .
O40 C60 C40 107.0(7) . .
O40 C60 C58 112.5(8) . 2_765
C40 C60 C58 110.1(8) . 2_765
O35 C62 C40 110.7(7) 2_765 .
O35 C62 C37 107.2(7) 2_765 .
C40 C62 C37 115.8(8) . .
O19 C83 C52 110.3(7) . .
O19 C83 C89 105.1(7) . .
C52 C83 C89 110.6(7) . .
O5 C65 C82 106.3(7) . .
O5 C65 C30 110.7(7) . .
C82 C65 C30 114.2(8) . .
O32 C66 C88 107.8(7) . 2_765
O32 C66 C44 108.6(7) . .
C88 C66 C44 110.6(7) 2_765 .
O55 O38 K0 112.1(15) . .
O15 C70 C45 110.8(7) . .
O15 C70 C34 109.7(7) . .
C45 C70 C34 112.7(8) . .
O48 C90 C85 106.6(8) . .
O48 C90 C88 110.1(7) . 2_765
C85 C90 C88 112.5(9) . 2_765
O21 C73 C47 113.6(8) . .
O21 C73 C36 109.8(7) . .
C47 C73 C36 110.5(8) . .
O57 K0 O38 70.2(8) . .
O57 K0 O7 142.7(14) . 2_765
O38 K0 O7 135.6(11) . 2_765
O57 K0 K0 53.2(7) . 2_865
O38 K0 K0 86.3(13) . 2_865
O7 K0 K0 96.2(9) 2_765 2_865
O57 K0 O40 120.0(11) . 2_765
O38 K0 O40 66.7(8) . 2_765
O7 K0 O40 97.0(8) 2_765 2_765
K0 K0 O40 151.5(18) 2_865 2_765
O57 K0 O10 106.5(10) . .
O38 K0 O10 58.6(7) . .
O7 K0 O10 79.6(7) 2_765 .
K0 K0 O10 73.5(10) 2_865 .
O40 K0 O10 84.2(8) 2_765 .
I5 I5 I4 77.54(14) 2_765 7_564
O25 C89 C83 110.8(7) 2_765 .
O25 C89 C49 108.2(7) 2_765 .
C83 C89 C49 109.8(7) . .
O43 C85 C90 111.6(11) . .

loop_
_geom_bond_atom_site_label_1
_geom_bond_atom_site_label_2
_geom_bond_distance
_geom_bond_site_symmetry_2
I1 I2 2.8977(19) .
I3 I4 3.059(2) 7_564
I4 I5 2.914(5) 7_565
I4 I5 2.914(5) 8_645
I4 I3 3.059(2) 7_565
O1 C59 1.436(11) .
O21 C73 1.409(11) .
O22 C47 1.420(11) .
O15 C70 1.444(10) .
O57 K0 2.50(3) .
O57 K0 2.50(3) 2_865
O2 C51 1.421(12) .
O29 C49 1.442(11) .
O41 C48 1.414(11) .
O41 C88 1.431(11) .
O14 C53 1.408(11) .
O14 C34 1.431(11) .
O39 C56 1.416(11) .
O39 C30 1.438(11) .
O19 C41 1.402(11) .
O19 C83 1.441(10) .
O16 C45 1.410(12) .
O40 C60 1.423(12) .
O40 K0 3.05(3) 2_765
O25 C89 1.432(11) 2_765
O17 C54 1.427(11) .
O17 C41 1.432(11) .
O32 C66 1.434(11) .
O0 C50 1.407(11) .
O0 C46 1.441(11) .
O5 C50 1.408(11) .
O5 C65 1.434(11) .
O24 C36 1.413(11) .
O24 C40 1.434(11) .
O48 C90 1.434(12) .
O48 C53 1.438(11) .
O35 C56 1.413(12) .
O35 C62 1.437(10) 2_765
O20 C33 1.408(12) .
O18 C35 1.421(11) .
O42 C48 1.405(11) .
O42 C52 1.457(10) .
O31 C36 1.419(11) .
O31 C55 1.447(11) .
C30 C59 1.526(13) .
C30 C65 1.532(12) .
C82 O4 1.417(13) .
C82 C65 1.501(14) .
C33 C52 1.498(13) .
C34 C70 1.530(12) .
C34 C54 1.534(13) .
C35 C54 1.507(11) .
C36 C73 1.519(13) .
C37 O8 1.452(11) .
C37 C62 1.513(13) .
O23 C43 1.443(13) .
C40 C62 1.499(13) .
C40 C60 1.519(13) .
C41 C45 1.521(12) .
C88 C66 1.516(12) 2_765
C88 C90 1.542(13) 2_765
C43 C55 1.504(14) .
C44 O27 1.415(12) 2_765
C44 C53 1.524(13) .
C44 C66 1.536(13) .
C45 C70 1.512(13) .
C46 C47 1.504(14) .
C46 C55 1.533(14) .
C47 C73 1.507(13) .
C48 C49 1.515(13) .
C49 C89 1.544(13) .
C50 C51 1.524(14) .
C51 C59 1.527(13) .
C52 C83 1.518(13) .
C56 C58 1.517(14) .
C58 O26 1.418(12) 4_746
C58 C60 1.521(13) 2_765
C60 C58 1.521(13) 2_765
C62 O35 1.437(10) 2_765
C83 C89 1.529(13) .
C66 C88 1.516(12) 2_765
O7 K0 2.79(3) 2_765
O10 K0 3.31(3) .
O38 O55 1.32(2) .
O38 K0 2.77(3) .
C90 C85 1.512(13) .
C90 C88 1.542(13) 2_765
K0 O7 2.79(3) 2_765
K0 K0 3.00(6) 2_865
K0 O40 3.05(3) 2_765
O26 C58 1.418(12) 4_756
O27 C44 1.415(12) 2_765
I5 I5 1.257(14) 2_765
I5 I4 2.914(5) 7_564
C89 O25 1.431(11) 2_765
O43 C85 1.411(17) .
O45 O58 1.37(3) .

loop_
_geom_torsion_atom_site_label_1
_geom_torsion_atom_site_label_2
_geom_torsion_atom_site_label_3
_geom_torsion_atom_site_label_4
_geom_torsion
_geom_torsion_site_symmetry_1
_geom_torsion_site_symmetry_4
C56 O39 C30 C59 132.5(8) . .
C56 O39 C30 C65 -107.8(9) . .
C53 O14 C34 C70 127.6(8) . .
C53 O14 C34 C54 -115.3(8) . .
C40 O24 C36 O31 103.7(9) . .
C40 O24 C36 C73 -134.3(8) . .
C55 O31 C36 O24 59.1(10) . .
C55 O31 C36 C73 -61.3(10) . .
C36 O24 C40 C62 -109.1(9) . .
C36 O24 C40 C60 130.5(8) . .
C83 O19 C41 O17 106.0(8) . .
C83 O19 C41 C45 -134.7(8) . .
C54 O17 C41 O19 56.0(9) . .
C54 O17 C41 C45 -61.2(9) . .
C48 O41 C88 C66 131.7(7) . 2_765
C48 O41 C88 C90 -108.2(8) . 2_765
O19 C41 C45 O16 56.9(9) . .
O17 C41 C45 O16 176.0(7) . .
O19 C41 C45 C70 -64.0(10) . .
O17 C41 C45 C70 55.0(10) . .
C50 O0 C46 C47 133.4(8) . .
C50 O0 C46 C55 -106.4(9) . .
O0 C46 C47 O22 -67.4(9) . .
C55 C46 C47 O22 174.1(8) . .
O0 C46 C47 C73 171.7(7) . .
C55 C46 C47 C73 53.1(10) . .
C52 O42 C48 O41 57.2(9) . .
C52 O42 C48 C49 -64.5(9) . .
C88 O41 C48 O42 106.6(9) . .
C88 O41 C48 C49 -129.9(8) . .
O42 C48 C49 O29 176.1(7) . .
O41 C48 C49 O29 52.7(9) . .
O42 C48 C49 C89 57.9(9) . .
O41 C48 C49 C89 -65.5(9) . .
C46 O0 C50 O5 100.8(10) . .
C46 O0 C50 C51 -137.5(8) . .
C65 O5 C50 O0 56.4(10) . .
C65 O5 C50 C51 -63.2(9) . .
O0 C50 C51 O2 59.0(10) . .
O5 C50 C51 O2 -178.6(8) . .
O0 C50 C51 C59 -64.9(10) . .
O5 C50 C51 C59 57.5(10) . .
C48 O42 C52 C33 -172.9(7) . .
C48 O42 C52 C83 63.2(9) . .
O20 C33 C52 O42 -54.4(10) . .
O20 C33 C52 C83 65.5(11) . .
C34 O14 C53 O48 105.0(9) . .
C34 O14 C53 C44 -133.6(8) . .
C90 O48 C53 O14 55.0(9) . .
C90 O48 C53 C44 -63.9(10) . .
O27 C44 C53 O14 58.3(9) 2_765 .
C66 C44 C53 O14 -61.0(9) . .
O27 C44 C53 O48 178.8(7) 2_765 .
C66 C44 C53 O48 59.4(10) . .
C41 O17 C54 C35 -172.9(7) . .
C41 O17 C54 C34 60.9(9) . .
O18 C35 C54 O17 -58.5(10) . .
O18 C35 C54 C34 65.3(10) . .
O14 C34 C54 O17 -167.8(7) . .
C70 C34 C54 O17 -53.3(9) . .
O14 C34 C54 C35 70.8(9) . .
C70 C34 C54 C35 -174.7(8) . .
C36 O31 C55 C43 -175.1(8) . .
C36 O31 C55 C46 60.8(10) . .
O23 C43 C55 O31 -67.8(11) . .
O23 C43 C55 C46 51.8(12) . .
O0 C46 C55 O31 -173.0(7) . .
C47 C46 C55 O31 -56.2(10) . .
O0 C46 C55 C43 68.6(11) . .
C47 C46 C55 C43 -174.6(8) . .
C62 O35 C56 O39 56.4(9) 2_765 .
C62 O35 C56 C58 -60.4(9) 2_765 .
C30 O39 C56 O35 103.8(8) . .
C30 O39 C56 C58 -137.1(8) . .
O35 C56 C58 O26 179.2(7) . 4_746
O39 C56 C58 O26 59.6(9) . 4_746
O35 C56 C58 C60 56.1(10) . 2_765
O39 C56 C58 C60 -63.5(9) . 2_765
O39 C30 C59 O1 -69.5(9) . .
C65 C30 C59 O1 171.9(8) . .
O39 C30 C59 C51 167.6(7) . .
C65 C30 C59 C51 49.1(10) . .
O2 C51 C59 O1 66.0(11) . .
C50 C51 C59 O1 -171.0(8) . .
O2 C51 C59 C30 -173.8(7) . .
C50 C51 C59 C30 -50.8(10) . .
K0 O40 C60 C40 -83.2(9) 2_765 .
K0 O40 C60 C58 37.8(11) 2_765 2_765
O24 C40 C60 O40 -66.4(9) . .
C62 C40 C60 O40 174.2(7) . .
O24 C40 C60 C58 171.0(7) . 2_765
C62 C40 C60 C58 51.6(10) . 2_765
O24 C40 C62 O35 -171.6(7) . 2_765
C60 C40 C62 O35 -54.3(10) . 2_765
O24 C40 C62 C37 66.2(10) . .
C60 C40 C62 C37 -176.4(8) . .
O8 C37 C62 O35 -58.5(10) . 2_765
O8 C37 C62 C40 65.6(10) . .
C41 O19 C83 C52 -110.5(9) . .
C41 O19 C83 C89 130.3(8) . .
O42 C52 C83 O19 -173.9(7) . .
C33 C52 C83 O19 66.8(10) . .
O42 C52 C83 C89 -58.1(9) . .
C33 C52 C83 C89 -177.4(8) . .
C50 O5 C65 C82 -175.0(8) . .
C50 O5 C65 C30 60.3(10) . .
O4 C82 C65 O5 -64.3(10) . .
O4 C82 C65 C30 58.2(11) . .
O39 C30 C65 O5 -168.4(7) . .
C59 C30 C65 O5 -52.6(10) . .
O39 C30 C65 C82 71.6(10) . .
C59 C30 C65 C82 -172.6(8) . .
O27 C44 C66 O32 68.5(9) 2_765 .
C53 C44 C66 O32 -172.3(7) . .
O27 C44 C66 C88 -173.3(7) 2_765 2_765
C53 C44 C66 C88 -54.1(9) . 2_765
O16 C45 C70 O15 65.2(9) . .
C41 C45 C70 O15 -174.7(7) . .
O16 C45 C70 C34 -171.4(7) . .
C41 C45 C70 C34 -51.4(10) . .
O14 C34 C70 O15 -69.5(8) . .
C54 C34 C70 O15 174.0(7) . .
O14 C34 C70 C45 166.5(7) . .
C54 C34 C70 C45 50.0(10) . .
C53 O48 C90 C85 -178.1(8) . .
C53 O48 C90 C88 59.7(9) . 2_765
O22 C47 C73 O21 64.9(10) . .
C46 C47 C73 O21 -175.2(8) . .
O22 C47 C73 C36 -171.2(7) . .
C46 C47 C73 C36 -51.3(10) . .
O24 C36 C73 O21 59.7(10) . .
O31 C36 C73 O21 -179.0(7) . .
O24 C36 C73 C47 -66.3(9) . .
O31 C36 C73 C47 55.0(10) . .
O19 C83 C89 O25 -66.8(9) . 2_765
C52 C83 C89 O25 174.2(7) . 2_765
O19 C83 C89 C49 173.7(7) . .
C52 C83 C89 C49 54.7(10) . .
O29 C49 C89 O25 67.9(9) . 2_765
C48 C49 C89 O25 -173.8(7) . 2_765
O29 C49 C89 C83 -171.1(7) . .
C48 C49 C89 C83 -52.7(10) . .
O48 C90 C85 O43 -65.7(12) . .
C88 C90 C85 O43 55.0(13) 2_765 .
